data_1513770
loop_
_publ_author_name
'Wolf, William J.'
'Winston, Matthew S.'
'Toste, F. Dean'

_publ_section_title
;
 Exceptionally fast carbon-carbon bond reductive elimination from
 gold(III).
;
_journal_issue 2
_journal_name_full 'Nature chemistry'
_journal_page_first 159
_journal_page_last 164
_journal_paper_doi 10.1038/nchem.1822
_journal_volume 6
_journal_year 2014
_chemical_formula_sum 'C19.5 H17 Au F P'
_chemical_formula_weight 498.27
_chemical_name_systematic
;
 ?
;
_space_group_IT_number 15
_symmetry_cell_setting monoclinic
_symmetry_space_group_name_Hall '-C 2yc'
_symmetry_space_group_name_H-M 'C 1 2/c 1'
_atom_sites_solution_hydrogens geom
_atom_sites_solution_primary direct
_atom_sites_solution_secondary difmap
_audit_creation_method SHELXL-97
_cell_angle_alpha 90.00
_cell_angle_beta 126.3370(10)
_cell_angle_gamma 90.00
_cell_formula_units_Z 8
_cell_length_a 23.0127(11)
_cell_length_b 9.3100(5)
_cell_length_c 19.0897(9)
_cell_measurement_reflns_used 9910
_cell_measurement_temperature 100(2)
_cell_measurement_theta_max 25.33
_cell_measurement_theta_min 2.22
_cell_volume 3294.6(3)
_computing_cell_refinement 'Bruker SAINT'
_computing_data_collection 'Bruker APEX2'
_computing_data_reduction 'Bruker SAINT'
_computing_molecular_graphics ORTEP-32
_computing_publication_material WinGX
_computing_structure_refinement 'SHELXL-97 (Sheldrick, 2008)'
_computing_structure_solution 'SHELXS-97 (Sheldrick, 2008)'
_diffrn_ambient_temperature 100(2)
_diffrn_detector_area_resol_mean 8.366
_diffrn_measured_fraction_theta_full 1.000
_diffrn_measured_fraction_theta_max 1.000
_diffrn_measurement_device_type 'Bruker APEX-I CCD'
_diffrn_measurement_method 'phi and omega scans'
_diffrn_radiation_monochromator graphite
_diffrn_radiation_source 'fine-focus sealed tube'
_diffrn_radiation_type MoK\a
_diffrn_radiation_wavelength 0.71073
_diffrn_reflns_av_R_equivalents 0.0247
_diffrn_reflns_av_sigmaI/netI 0.0100
_diffrn_reflns_limit_h_max 27
_diffrn_reflns_limit_h_min -27
_diffrn_reflns_limit_k_max 11
_diffrn_reflns_limit_k_min -11
_diffrn_reflns_limit_l_max 22
_diffrn_reflns_limit_l_min -22
_diffrn_reflns_number 35342
_diffrn_reflns_theta_full 25.00
_diffrn_reflns_theta_max 25.33
_diffrn_reflns_theta_min 2.20
_exptl_absorpt_coefficient_mu 9.032
_exptl_absorpt_correction_T_max 0.4653
_exptl_absorpt_correction_T_min 0.2653
_exptl_absorpt_correction_type multi-scan
_exptl_absorpt_process_details SADABS
_exptl_crystal_colour colourless
_exptl_crystal_density_diffrn 2.009
_exptl_crystal_density_method 'not measured'
_exptl_crystal_description block
_exptl_crystal_F_000 1896
_exptl_crystal_size_max 0.20
_exptl_crystal_size_mid 0.20
_exptl_crystal_size_min 0.10
_refine_diff_density_max 0.355
_refine_diff_density_min -0.780
_refine_diff_density_rms 0.084
_refine_ls_extinction_method none
_refine_ls_goodness_of_fit_ref 1.213
_refine_ls_hydrogen_treatment constr
_refine_ls_matrix_type full
_refine_ls_number_parameters 204
_refine_ls_number_reflns 3009
_refine_ls_number_restraints 0
_refine_ls_restrained_S_all 1.213
_refine_ls_R_factor_all 0.0123
_refine_ls_R_factor_gt 0.0122
_refine_ls_shift/su_max 0.013
_refine_ls_shift/su_mean 0.000
_refine_ls_structure_factor_coef Fsqd
_refine_ls_weighting_details 'calc w=1/[\s^2^(Fo^2^)+(0.0146P)^2^+5.7086P] where P=(Fo^2^+2Fc^2^)/3'
_refine_ls_weighting_scheme calc
_refine_ls_wR_factor_gt 0.0322
_refine_ls_wR_factor_ref 0.0322
_reflns_number_gt 2988
_reflns_number_total 3009
_reflns_threshold_expression >2sigma(I)
_cod_data_source_file nchem.1822-s4.cif
_cod_data_source_block shelxl
_cod_depositor_comments
;
The following automatic conversions were performed:

'_symmetry_cell_setting' value 'Monoclinic' changed to 'monoclinic'
according to
/usr/data/users/saulius/automatic-downloads/current/Nature/lib/dictionaries/cif_core.dic
dictionary named 'cif_core.dic' version 2.4.2 from
2011-04-26.

'_exptl_absorpt_correction_type' value 'multi_scan'
changed to 'multi-scan' according to
/usr/data/users/saulius/automatic-downloads/current/Nature/lib/dictionaries/cif_core.dic
dictionary named 'cif_core.dic' version 2.4.2 from 2011-04-26.

Automatic conversion script
Id: cif_fix_values 2281 2013-09-26 08:29:07Z andrius 
;
_cod_original_sg_symbol_H-M C2/c
_cod_original_formula_sum 'C19.50 H17 Au F P'
_cod_database_code 1513770

loop_
_symmetry_equiv_pos_as_xyz
'x, y, z'
'-x, y, -z+1/2'
'x+1/2, y+1/2, z'
'-x+1/2, y+1/2, -z+1/2'
'-x, -y, -z'
'x, -y, z-1/2'
'-x+1/2, -y+1/2, -z'
'x+1/2, -y+1/2, z-1/2'

loop_
_atom_site_label
_atom_site_type_symbol
_atom_site_fract_x
_atom_site_fract_y
_atom_site_fract_z
_atom_site_U_iso_or_equiv
_atom_site_adp_type
_atom_site_occupancy
_atom_site_symmetry_multiplicity
_atom_site_calc_flag
_atom_site_refinement_flags
C1 C 0.96781(11) 0.5969(2) 0.33038(14) 0.0142(4) Uani 1 1 d .
C2 C 0.90128(13) 0.5574(3) 0.25519(15) 0.0216(5) Uani 1 1 d .
H2 H 0.8797 0.6175 0.2054 0.026 Uiso 1 1 calc R
C3 C 0.86486(13) 0.4331(3) 0.24988(16) 0.0230(5) Uani 1 1 d .
H3 H 0.8191 0.4093 0.1981 0.028 Uiso 1 1 calc R
C4 C 0.89759(13) 0.3464(3) 0.32222(16) 0.0219(5) Uani 1 1 d .
C5 C 0.96357(13) 0.3775(3) 0.39807(16) 0.0229(5) Uani 1 1 d .
H5 H 0.9853 0.3150 0.4468 0.027 Uiso 1 1 calc R
C6 C 0.99770(13) 0.5037(3) 0.40137(15) 0.0216(5) Uani 1 1 d .
H6 H 1.0430 0.5274 0.4539 0.026 Uiso 1 1 calc R
C7 C 1.11259(12) 1.0846(3) 0.46387(14) 0.0180(5) Uani 1 1 d .
C8 C 1.08701(13) 1.0341(3) 0.50986(15) 0.0223(5) Uani 1 1 d .
H8 H 1.0594 0.9483 0.4918 0.027 Uiso 1 1 calc R
C9 C 1.10164(14) 1.1083(3) 0.58187(16) 0.0269(6) Uani 1 1 d .
H9 H 1.0838 1.0735 0.6126 0.032 Uiso 1 1 calc R
C10 C 1.14233(15) 1.2335(3) 0.60876(17) 0.0263(6) Uani 1 1 d .
H10 H 1.1520 1.2850 0.6576 0.032 Uiso 1 1 calc R
C11 C 1.16884(15) 1.2835(3) 0.56404(17) 0.0265(6) Uani 1 1 d .
H11 H 1.1975 1.3681 0.5832 0.032 Uiso 1 1 calc R
C12 C 1.15360(14) 1.2104(3) 0.49155(17) 0.0231(5) Uani 1 1 d .
H12 H 1.1711 1.2461 0.4607 0.028 Uiso 1 1 calc R
C13 C 1.18334(12) 0.9300(2) 0.40265(15) 0.0174(5) Uani 1 1 d .
C14 C 1.24585(12) 0.9383(2) 0.48797(15) 0.0197(5) Uani 1 1 d .
H14 H 1.2435 0.9756 0.5326 0.024 Uiso 1 1 calc R
C15 C 1.31109(13) 0.8924(3) 0.50751(15) 0.0217(5) Uani 1 1 d .
H15 H 1.3535 0.8996 0.5655 0.026 Uiso 1 1 calc R
C16 C 1.31511(13) 0.8358(3) 0.44306(16) 0.0227(5) Uani 1 1 d .
H16 H 1.3600 0.8029 0.4572 0.027 Uiso 1 1 calc R
C17 C 1.25351(13) 0.8277(3) 0.35819(16) 0.0237(5) Uani 1 1 d .
H17 H 1.2560 0.7900 0.3138 0.028 Uiso 1 1 calc R
C18 C 1.18802(13) 0.8748(3) 0.33831(15) 0.0207(5) Uani 1 1 d .
H18 H 1.1458 0.8694 0.2800 0.025 Uiso 1 1 calc R
C19 C 1.06845(12) 1.1125(3) 0.28583(14) 0.0174(5) Uani 1 1 d .
H19A H 1.1091 1.1803 0.3086 0.021 Uiso 1 1 calc R
H19B H 1.0624 1.0602 0.2367 0.021 Uiso 1 1 calc R
C20 C 1.0000 1.2004(4) 0.2500 0.0187(7) Uani 1 2 d S
H20A H 1.0083 1.2633 0.2970 0.022 Uiso 0.50 1 calc PR
H20B H 0.9917 1.2633 0.2030 0.022 Uiso 0.50 1 calc PR
F1 F 0.86383(9) 0.22125(15) 0.31761(11) 0.0291(3) Uani 1 1 d .
P1 P 1.09442(3) 0.98120(6) 0.37199(4) 0.01543(12) Uani 1 1 d .
Au1 Au 1.022592(4) 0.782262(9) 0.341505(5) 0.01509(4) Uani 1 1 d .

loop_
_atom_site_aniso_label
_atom_site_aniso_U_11
_atom_site_aniso_U_22
_atom_site_aniso_U_33
_atom_site_aniso_U_23
_atom_site_aniso_U_13
_atom_site_aniso_U_12
C1 0.0167(10) 0.0135(11) 0.0192(11) -0.0013(9) 0.0143(9) 0.0003(9)
C2 0.0239(12) 0.0211(13) 0.0215(11) 0.0017(10) 0.0145(10) 0.0021(10)
C3 0.0189(11) 0.0246(13) 0.0241(12) -0.0055(10) 0.0121(10) -0.0018(10)
C4 0.0269(12) 0.0170(12) 0.0342(13) -0.0042(10) 0.0250(11) -0.0044(10)
C5 0.0282(13) 0.0223(13) 0.0245(12) 0.0038(10) 0.0190(11) 0.0028(10)
C6 0.0206(11) 0.0244(13) 0.0202(11) -0.0008(10) 0.0124(10) -0.0014(10)
C7 0.0176(11) 0.0211(12) 0.0153(10) 0.0013(9) 0.0097(9) 0.0028(10)
C8 0.0216(12) 0.0248(13) 0.0220(12) -0.0012(10) 0.0137(10) -0.0015(10)
C9 0.0284(13) 0.0346(15) 0.0237(12) 0.0007(11) 0.0187(11) 0.0011(12)
C10 0.0288(14) 0.0299(14) 0.0187(12) -0.0027(10) 0.0131(11) 0.0052(11)
C11 0.0309(14) 0.0206(14) 0.0238(13) -0.0027(10) 0.0139(12) -0.0021(10)
C12 0.0265(13) 0.0233(14) 0.0219(12) 0.0008(10) 0.0156(11) -0.0011(10)
C13 0.0170(11) 0.0160(11) 0.0206(11) 0.0007(9) 0.0118(9) -0.0008(9)
C14 0.0216(12) 0.0196(12) 0.0201(11) 0.0017(9) 0.0136(10) -0.0012(10)
C15 0.0178(11) 0.0245(13) 0.0191(11) 0.0038(10) 0.0089(10) -0.0003(10)
C16 0.0182(11) 0.0218(13) 0.0304(13) 0.0020(11) 0.0157(10) 0.0020(10)
C17 0.0229(12) 0.0258(13) 0.0267(12) -0.0049(11) 0.0171(11) -0.0013(11)
C18 0.0173(11) 0.0230(13) 0.0199(11) -0.0030(9) 0.0099(10) -0.0008(10)
C19 0.0168(11) 0.0197(12) 0.0183(11) 0.0006(9) 0.0119(9) -0.0017(9)
C20 0.0217(17) 0.0169(17) 0.0188(16) 0.000 0.0127(14) 0.000
F1 0.0339(9) 0.0221(8) 0.0424(9) -0.0036(6) 0.0287(8) -0.0073(6)
P1 0.0148(3) 0.0180(3) 0.0152(3) -0.0003(2) 0.0098(2) -0.0006(2)
Au1 0.01483(6) 0.01713(6) 0.01474(5) 0.00018(3) 0.00955(4) -0.00046(3)

loop_
_atom_type_symbol
_atom_type_description
_atom_type_scat_dispersion_real
_atom_type_scat_dispersion_imag
_atom_type_scat_source
C C 0.0033 0.0016 'International Tables Vol C Tables 4.2.6.8 and 6.1.1.4'
H H 0.0000 0.0000 'International Tables Vol C Tables 4.2.6.8 and 6.1.1.4'
F F 0.0171 0.0103 'International Tables Vol C Tables 4.2.6.8 and 6.1.1.4'
P P 0.1023 0.0942 'International Tables Vol C Tables 4.2.6.8 and 6.1.1.4'
Au Au -2.0133 8.8022 'International Tables Vol C Tables 4.2.6.8 and 6.1.1.4'

loop_
_geom_angle_atom_site_label_1
_geom_angle_atom_site_label_2
_geom_angle_atom_site_label_3
_geom_angle
_geom_angle_site_symmetry_1
_geom_angle_site_symmetry_3
C2 C1 C6 116.4(2) . .
C2 C1 Au1 123.80(17) . .
C6 C1 Au1 119.80(16) . .
C1 C2 C3 122.7(2) . .
C1 C2 H2 118.7 . .
C3 C2 H2 118.7 . .
C4 C3 C2 117.7(2) . .
C4 C3 H3 121.1 . .
C2 C3 H3 121.1 . .
C5 C4 F1 118.5(2) . .
C5 C4 C3 122.8(2) . .
F1 C4 C3 118.7(2) . .
C4 C5 C6 117.9(2) . .
C4 C5 H5 121.1 . .
C6 C5 H5 121.1 . .
C5 C6 C1 122.6(2) . .
C5 C6 H6 118.7 . .
C1 C6 H6 118.7 . .
C8 C7 C12 119.1(2) . .
C8 C7 P1 119.08(19) . .
C12 C7 P1 121.76(18) . .
C9 C8 C7 120.6(2) . .
C9 C8 H8 119.7 . .
C7 C8 H8 119.7 . .
C10 C9 C8 119.9(2) . .
C10 C9 H9 120.1 . .
C8 C9 H9 120.1 . .
C9 C10 C11 119.9(2) . .
C9 C10 H10 120.0 . .
C11 C10 H10 120.0 . .
C12 C11 C10 120.3(2) . .
C12 C11 H11 119.9 . .
C10 C11 H11 119.9 . .
C11 C12 C7 120.2(2) . .
C11 C12 H12 119.9 . .
C7 C12 H12 119.9 . .
C18 C13 C14 119.0(2) . .
C18 C13 P1 118.09(17) . .
C14 C13 P1 122.89(18) . .
C15 C14 C13 120.0(2) . .
C15 C14 H14 120.0 . .
C13 C14 H14 120.0 . .
C14 C15 C16 120.6(2) . .
C14 C15 H15 119.7 . .
C16 C15 H15 119.7 . .
C17 C16 C15 119.8(2) . .
C17 C16 H16 120.1 . .
C15 C16 H16 120.1 . .
C16 C17 C18 119.7(2) . .
C16 C17 H17 120.2 . .
C18 C17 H17 120.2 . .
C17 C18 C13 120.9(2) . .
C17 C18 H18 119.5 . .
C13 C18 H18 119.5 . .
C20 C19 P1 117.23(14) . .
C20 C19 H19A 108.0 . .
P1 C19 H19A 108.0 . .
C20 C19 H19B 108.0 . .
P1 C19 H19B 108.0 . .
H19A C19 H19B 107.2 . .
C19 C20 C19 115.3(3) 2_755 .
C19 C20 H20A 108.4 2_755 .
C19 C20 H20A 108.4 . .
C19 C20 H20B 108.4 2_755 .
C19 C20 H20B 108.4 . .
H20A C20 H20B 107.5 . .
C7 P1 C13 104.80(10) . .
C7 P1 C19 106.11(11) . .
C13 P1 C19 99.70(10) . .
C7 P1 Au1 112.81(8) . .
C13 P1 Au1 111.65(8) . .
C19 P1 Au1 120.05(8) . .
C1 Au1 P1 172.80(6) . .
C1 Au1 Au1 96.36(6) . 2_755
P1 Au1 Au1 89.766(14) . 2_755

loop_
_geom_bond_atom_site_label_1
_geom_bond_atom_site_label_2
_geom_bond_distance
_geom_bond_site_symmetry_2
C1 C2 1.391(3) .
C1 C6 1.399(3) .
C1 Au1 2.073(2) .
C2 C3 1.397(4) .
C2 H2 0.9500 .
C3 C4 1.376(4) .
C3 H3 0.9500 .
C4 C5 1.371(4) .
C4 F1 1.374(3) .
C5 C6 1.394(3) .
C5 H5 0.9500 .
C6 H6 0.9500 .
C7 C8 1.397(3) .
C7 C12 1.397(3) .
C7 P1 1.819(2) .
C8 C9 1.390(3) .
C8 H8 0.9500 .
C9 C10 1.389(4) .
C9 H9 0.9500 .
C10 C11 1.391(4) .
C10 H10 0.9500 .
C11 C12 1.388(4) .
C11 H11 0.9500 .
C12 H12 0.9500 .
C13 C18 1.393(3) .
C13 C14 1.397(3) .
C13 P1 1.827(2) .
C14 C15 1.383(3) .
C14 H14 0.9500 .
C15 C16 1.391(3) .
C15 H15 0.9500 .
C16 C17 1.385(3) .
C16 H16 0.9500 .
C17 C18 1.389(3) .
C17 H17 0.9500 .
C18 H18 0.9500 .
C19 C20 1.531(3) .
C19 P1 1.842(2) .
C19 H19A 0.9900 .
C19 H19B 0.9900 .
C20 C19 1.531(3) 2_755
C20 H20A 0.9900 .
C20 H20B 0.9900 .
P1 Au1 2.3155(6) .
Au1 Au1 2.9969(2) 2_755
